data_2015677
loop_
_publ_author_name
'Zhang, Xian-Fa'
'Gao, Shan'
'Huo, Li-Hua'
'Zhao, Hui'

_publ_section_title
;
 A three-dimensional lead(II) coordination polymer:
 poly[aqua-\m-imidazole-4,5-dicarboxylato-lead(II)]
;
_journal_coeditor_code BG3021
_journal_issue 12
_journal_name_full 'Acta Crystallographica Section C'
_journal_page_first m617
_journal_page_last m619
_journal_paper_doi 10.1107/S0108270106046415
_journal_volume 62
_journal_year 2006
_chemical_formula_iupac '[Pb (C5 H2 N2 O4) (H2 O)]'
_chemical_formula_moiety 'C5 H4 N2 O5 Pb'
_chemical_formula_sum 'C5 H4 N2 O5 Pb'
_chemical_formula_weight 379.30
_chemical_name_systematic
;
poly[aqua-\m-imidazole-4,5-dicarboxylato-lead(II)]
;
_space_group_IT_number 14
_symmetry_cell_setting monoclinic
_symmetry_space_group_name_Hall '-P 2ybc'
_symmetry_space_group_name_H-M 'P 1 21/c 1'
_atom_sites_solution_hydrogens geom
_atom_sites_solution_primary direct
_atom_sites_solution_secondary difmap
_cell_angle_alpha 90.00
_cell_angle_beta 101.77(3)
_cell_angle_gamma 90.00
_cell_formula_units_Z 4
_cell_length_a 7.0301(14)
_cell_length_b 15.707(3)
_cell_length_c 6.9680(14)
_cell_measurement_reflns_used 6840
_cell_measurement_temperature 295(2)
_cell_measurement_theta_max 27.46
_cell_measurement_theta_min 3.23
_cell_volume 753.2(3)
_computing_cell_refinement RAPID-AUTO
_computing_data_collection 'RAPID-AUTO (Rigaku, 1998)'
_computing_data_reduction 'CrystalStructure (Rigaku/MSC, 2002)'
_computing_molecular_graphics 'ORTEPII (Johnson, 1976)'
_computing_publication_material SHELXL97
_computing_structure_refinement 'SHELXL97 (Sheldrick, 1997)'
_computing_structure_solution 'SHELXS97 (Sheldrick, 1997)'
_diffrn_ambient_temperature 295(2)
_diffrn_detector_area_resol_mean 10.000
_diffrn_measured_fraction_theta_full 0.998
_diffrn_measured_fraction_theta_max 0.998
_diffrn_measurement_device_type 'Rigaku R-AXIS RAPID'
_diffrn_measurement_method \w
_diffrn_radiation_monochromator graphite
_diffrn_radiation_source 'fine-focus sealed tube'
_diffrn_radiation_type MoK\a
_diffrn_radiation_wavelength 0.71073
_diffrn_reflns_av_R_equivalents 0.0374
_diffrn_reflns_av_sigmaI/netI 0.0314
_diffrn_reflns_limit_h_max 9
_diffrn_reflns_limit_h_min -9
_diffrn_reflns_limit_k_max 19
_diffrn_reflns_limit_k_min -20
_diffrn_reflns_limit_l_max 8
_diffrn_reflns_limit_l_min -9
_diffrn_reflns_number 7289
_diffrn_reflns_theta_full 27.47
_diffrn_reflns_theta_max 27.47
_diffrn_reflns_theta_min 3.23
_diffrn_standards_decay_% 0
_diffrn_standards_interval_count 0
_diffrn_standards_interval_time 0
_diffrn_standards_number 0
_exptl_absorpt_coefficient_mu 22.391
_exptl_absorpt_correction_T_max 0.068
_exptl_absorpt_correction_T_min 0.007
_exptl_absorpt_correction_type numerical
_exptl_absorpt_process_details '(NUMABS; Higashi, 1995)'
_exptl_crystal_colour colourless
_exptl_crystal_density_diffrn 3.345
_exptl_crystal_density_method 'not measured'
_exptl_crystal_description prism
_exptl_crystal_F_000 680
_exptl_crystal_size_max 0.28
_exptl_crystal_size_mid 0.22
_exptl_crystal_size_min 0.12
_refine_diff_density_max 0.586
_refine_diff_density_min -2.077
_refine_ls_extinction_method none
_refine_ls_goodness_of_fit_ref 1.004
_refine_ls_hydrogen_treatment mixed
_refine_ls_matrix_type full
_refine_ls_number_parameters 124
_refine_ls_number_reflns 1717
_refine_ls_number_restraints 3
_refine_ls_restrained_S_all 1.003
_refine_ls_R_factor_all 0.0211
_refine_ls_R_factor_gt 0.0198
_refine_ls_shift/su_max 0.001
_refine_ls_shift/su_mean 0.000
_refine_ls_structure_factor_coef Fsqd
_refine_ls_weighting_details 'calc w = 1/[\s^2^(Fo^2^)+(0.0251P)^2^+1.5416P] where P=(Fo^2^+2Fc^2^)/3'
_refine_ls_weighting_scheme calc
_refine_ls_wR_factor_gt 0.0484
_refine_ls_wR_factor_ref 0.0492
_reflns_number_gt 1631
_reflns_number_total 1717
_reflns_threshold_expression I>2\s(I)
_cod_data_source_file bg3021.cif
_cod_data_source_block I
_cod_depositor_comments
;
The following automatic conversions were performed:
'_symmetry_cell_setting' value 'Monoclinic' changed to 'monoclinic'
according to '/home/saulius/struct/CIF-dictionaries/cif_core.dic'
dictionary named 'cif_core.dic' version 2.4.1 from 2010-06-29.

Automatic conversion script
Id: cif_fix_enum 1527 2010-12-29 10:47:43Z saulius 

The following automatic conversions were performed:

'_symmetry_cell_setting' value 'Monoclinic' changed to 'monoclinic'
according to /home/saulius/struct/CIF-dictionaries/cif_core.dic
dictionary named 'cif_core.dic' version 2.4.1 from 2010-06-29.

Automatic conversion script
Id: cif_fix_values 1715 2011-07-08 13:25:40Z adriana 
;
_cod_original_sg_symbol_H-M 'P 21/c'
_cod_database_code 2015677
_cod_database_fobs_code 2015677

loop_
_symmetry_equiv_pos_as_xyz
'x, y, z'
'-x, y+1/2, -z+1/2'
'-x, -y, -z'
'x, -y-1/2, z-1/2'

loop_
_atom_site_type_symbol
_atom_site_label
_atom_site_fract_x
_atom_site_fract_y
_atom_site_fract_z
_atom_site_U_iso_or_equiv
_atom_site_adp_type
_atom_site_calc_flag
_atom_site_refinement_flags
_atom_site_occupancy
Pb Pb1 0.76575(2) 0.078709(8) 0.51318(2) 0.01682(7) Uani d . 1
O O1W 0.9412(5) 0.0560(2) 0.2002(5) 0.0322(7) Uani d D 1
H H1W1 0.903(9) 0.084(2) 0.094(4) 0.048 Uiso d D 1
H H1W2 0.889(8) 0.0068(16) 0.187(7) 0.048 Uiso d D 1
O O1 0.8664(4) 0.22831(17) 0.4842(4) 0.0228(6) Uani d . 1
O O2 0.8011(4) 0.35846(16) 0.3635(4) 0.0217(6) Uani d . 1
O O3 0.4554(5) 0.44080(18) 0.1435(5) 0.0259(7) Uani d . 1
O O4 0.1632(5) 0.4016(2) 0.1841(6) 0.0371(8) Uani d . 1
N N1 0.5249(5) 0.16545(19) 0.2821(5) 0.0179(6) Uani d . 1
N N2 0.2548(5) 0.2321(2) 0.1514(5) 0.0193(7) Uani d . 1
H H6 0.1347 0.2402 0.0982 0.023 Uiso calc R 1
C C1 0.3387(6) 0.1570(2) 0.1992(6) 0.0205(8) Uani d . 1
H H1 0.2746 0.1050 0.1772 0.025 Uiso calc R 1
C C2 0.7564(6) 0.2823(2) 0.3817(5) 0.0144(7) Uani d . 1
C C3 0.5611(5) 0.2516(2) 0.2833(5) 0.0148(7) Uani d . 1
C C4 0.3932(6) 0.2946(2) 0.2018(5) 0.0153(7) Uani d . 1
C C5 0.3345(6) 0.3856(2) 0.1756(6) 0.0184(7) Uani d . 1

loop_
_atom_site_aniso_label
_atom_site_aniso_U_11
_atom_site_aniso_U_22
_atom_site_aniso_U_33
_atom_site_aniso_U_12
_atom_site_aniso_U_13
_atom_site_aniso_U_23
Pb1 0.01287(10) 0.01455(10) 0.02209(10) 0.00133(4) 0.00136(7) 0.00108(5)
O1W 0.038(2) 0.0290(14) 0.0271(15) -0.0037(15) -0.0005(14) 0.0092(14)
O1 0.0134(14) 0.0198(12) 0.0303(14) -0.0021(11) -0.0072(12) 0.0062(12)
O2 0.0221(16) 0.0173(12) 0.0241(13) -0.0046(11) 0.0010(12) 0.0019(11)
O3 0.0222(17) 0.0177(12) 0.0411(17) 0.0043(12) 0.0145(14) 0.0076(13)
O4 0.0166(17) 0.0226(14) 0.073(3) 0.0049(13) 0.0117(17) -0.0041(16)
N1 0.0139(17) 0.0162(14) 0.0215(14) -0.0012(12) -0.0017(12) 0.0014(13)
N2 0.0116(16) 0.0198(15) 0.0237(15) -0.0003(12) -0.0035(13) 0.0015(13)
C1 0.015(2) 0.0161(16) 0.0278(19) -0.0040(15) -0.0008(16) 0.0008(15)
C2 0.0108(18) 0.0171(16) 0.0158(15) -0.0024(13) 0.0038(14) -0.0001(14)
C3 0.0117(18) 0.0155(15) 0.0169(15) 0.0013(13) 0.0022(14) 0.0015(14)
C4 0.0139(19) 0.0155(16) 0.0167(16) 0.0016(14) 0.0035(14) 0.0004(14)
C5 0.0136(19) 0.0196(17) 0.0203(17) 0.0041(15) -0.0002(15) 0.0010(15)

loop_
_atom_type_symbol
_atom_type_description
_atom_type_scat_dispersion_real
_atom_type_scat_dispersion_imag
_atom_type_scat_source
C C 0.0033 0.0016 'International Tables Vol C Tables 4.2.6.8 and 6.1.1.4'
H H 0.0000 0.0000 'International Tables Vol C Tables 4.2.6.8 and 6.1.1.4'
N N 0.0061 0.0033 'International Tables Vol C Tables 4.2.6.8 and 6.1.1.4'
O O 0.0106 0.0060 'International Tables Vol C Tables 4.2.6.8 and 6.1.1.4'
Pb Pb -3.3944 10.1111 'International Tables Vol C Tables 4.2.6.8 and 6.1.1.4'

loop_
_geom_angle_atom_site_label_1
_geom_angle_atom_site_label_2
_geom_angle_atom_site_label_3
_geom_angle_site_symmetry_1
_geom_angle_site_symmetry_3
_geom_angle
O1 Pb1 N1 . . 66.16(10)
O1 Pb1 O3 . 4_566 115.05(10)
N1 Pb1 O3 . 4_566 77.14(11)
O1 Pb1 O2 . 4_566 75.03(9)
N1 Pb1 O2 . 4_566 108.78(10)
O3 Pb1 O2 4_566 4_566 68.63(10)
O1 Pb1 O1W . . 82.87(10)
N1 Pb1 O1W . . 85.04(10)
O3 Pb1 O1W 4_566 . 145.67(11)
O2 Pb1 O1W 4_566 . 145.63(10)
O1 Pb1 O3 . 2_645 149.44(10)
N1 Pb1 O3 . 2_645 85.40(10)
O3 Pb1 O3 4_566 2_645 65.91(11)
O2 Pb1 O3 4_566 2_645 127.48(9)
O1W Pb1 O3 . 2_645 83.79(9)
O1w Pb1 O4 . 4_666 77.42(10)
O1 Pb1 O4 . 4_666 69.82(10)
N1 Pb1 O4 . 4_666 134.22(10)
O2 Pb1 O4 4_566 4_666 70.42(10)
O3 Pb1 O4 4_566 4_666 135.22(10)
O3 Pb1 O4 2_645 4_666 133.12(10)
Pb1 O1W H1W1 . . 121(4)
Pb1 O1W H1W2 . . 87(4)
C2 O1 Pb1 . . 122.0(2)
C2 O2 Pb1 . 4_565 118.7(2)
C5 O3 Pb1 . 4_565 129.5(3)
C5 O3 Pb1 . 2_655 105.3(2)
Pb1 O3 Pb1 4_565 2_655 114.09(11)
C1 N1 C3 . . 105.4(3)
C1 N1 Pb1 . . 135.1(2)
C3 N1 Pb1 . . 115.7(2)
C1 N2 C4 . . 108.3(3)
C1 N2 H6 . . 125.8
C4 N2 H6 . . 125.8
N1 C1 N2 . . 111.6(3)
N1 C1 H1 . . 124.2
N2 C1 H1 . . 124.2
O2 C2 O1 . . 124.1(4)
O2 C2 C3 . . 119.5(3)
O1 C2 C3 . . 116.4(3)
N1 C3 C4 . . 109.7(3)
N1 C3 C2 . . 118.3(3)
C4 C3 C2 . . 131.7(3)
N2 C4 C3 . . 104.9(3)
N2 C4 C5 . . 119.3(3)
C3 C4 C5 . . 135.6(4)
O4 C5 O3 . . 124.2(4)
O4 C5 C4 . . 115.8(4)
O3 C5 C4 . . 120.0(4)
H1W1 O1W H1W2 . . 109(4)

loop_
_geom_bond_atom_site_label_1
_geom_bond_atom_site_label_2
_geom_bond_site_symmetry_2
_geom_bond_distance
_geom_bond_publ_flag
Pb1 O1 . 2.474(3) yes
Pb1 N1 . 2.491(3) yes
Pb1 O3 4_566 2.547(3) yes
Pb1 O2 4_566 2.598(3) yes
Pb1 O1W . 2.739(4) yes
Pb1 O3 2_645 2.758(3) yes
Pb1 O4 4_666 2.822(3) yes
O1W H1W1 . 0.86(3) ?
O1W H1W2 . 0.85(3) ?
O1 C2 . 1.266(5) ?
O2 C2 . 1.250(4) ?
O3 C5 . 1.266(5) ?
O4 C5 . 1.243(5) ?
N1 C1 . 1.325(5) ?
N1 C3 . 1.377(4) ?
N2 C1 . 1.331(5) ?
N2 C4 . 1.376(5) ?
N2 H6 . 0.8600 ?
C1 H1 . 0.9300 ?
C2 C3 . 1.484(5) ?
C3 C4 . 1.378(5) ?
C4 C5 . 1.489(5) ?

loop_
_geom_hbond_atom_site_label_D
_geom_hbond_atom_site_label_H
_geom_hbond_atom_site_label_A
_geom_hbond_site_symmetry_A
_geom_hbond_distance_DH
_geom_hbond_distance_HA
_geom_hbond_distance_DA
_geom_hbond_angle_DHA
_geom_hbond_publ_flag
O1W H1W1 O2 4_565 0.86(3) 1.86(3) 2.708(4) 176(6) yes
O1W H1W2 O4 2_645 0.85(3) 1.95(3) 2.705(5) 147(4) yes
N2 H6 O1 4_465 0.86 1.95 2.811(4) 173.8 yes

loop_
_geom_torsion_atom_site_label_1
_geom_torsion_atom_site_label_2
_geom_torsion_atom_site_label_3
_geom_torsion_atom_site_label_4
_geom_torsion_site_symmetry_1
_geom_torsion
N1 Pb1 O1 C2 . 4.1(3)
O3 Pb1 O1 C2 4_566 -57.5(3)
O2 Pb1 O1 C2 4_566 -114.8(3)
O1W Pb1 O1 C2 . 91.8(3)
O3 Pb1 O1 C2 2_645 27.0(4)
O1 Pb1 N1 C1 . -163.4(4)
O3 Pb1 N1 C1 4_566 -38.2(4)
O2 Pb1 N1 C1 4_566 -100.0(4)
O1W Pb1 N1 C1 . 112.2(4)
O3 Pb1 N1 C1 2_645 28.1(4)
O1 Pb1 N1 C3 . -9.3(2)
O3 Pb1 N1 C3 4_566 115.9(3)
O2 Pb1 N1 C3 4_566 54.1(3)
O1W Pb1 N1 C3 . -93.7(3)
O3 Pb1 N1 C3 2_645 -177.8(3)
C3 N1 C1 N2 . -1.1(4)
Pb1 N1 C1 N2 . 154.8(3)
C4 N2 C1 N1 . 1.1(5)
Pb1 O2 C2 O1 4_565 127.9(3)
Pb1 O2 C2 C3 4_565 -53.9(4)
Pb1 O1 C2 O2 . 179.8(3)
Pb1 O1 C2 C3 . 1.5(5)
C1 N1 C3 C4 . 0.6(4)
Pb1 N1 C3 C4 . -160.7(2)
C1 N1 C3 C2 . 175.5(3)
Pb1 N1 C3 C2 . 14.2(4)
O2 C2 C3 N1 . 170.9(3)
O1 C2 C3 N1 . -10.7(5)
O2 C2 C3 C4 . -15.6(6)
O1 C2 C3 C4 . 162.8(4)
C1 N2 C4 C3 . -0.7(4)
C1 N2 C4 C5 . -176.1(3)
N1 C3 C4 N2 . 0.0(4)
C2 C3 C4 N2 . -173.9(4)
N1 C3 C4 C5 . 174.3(4)
C2 C3 C4 C5 . 0.4(7)
Pb1 O3 C5 O4 4_565 -158.1(3)
Pb1 O3 C5 O4 2_655 -17.5(5)
Pb1 O3 C5 C4 4_565 20.6(5)
Pb1 O3 C5 C4 2_655 161.2(3)
N2 C4 C5 O4 . 27.2(5)
C3 C4 C5 O4 . -146.4(5)
N2 C4 C5 O3 . -151.6(4)
C3 C4 C5 O3 . 34.8(7)
